data_5000269
loop_
_publ_author_name
'Letizia Ciavatta, Maria'
'Gavagnin, Margherita'
'Puliti, Raffaella'
'Cimino, Guido'
'Mart\'inez, Eugenia'
'Ortea, Jes\'us'
'Andrea Mattia, Carlo'

_publ_section_title
;
 Dactylallene: A novel dietary C~15~ bromoallene from the
 Atlantic anaspidean mollusc Aplysia dactylomela
;
_journal_issue 51
_journal_name_full Tetrahedron
_journal_page_first 17343
_journal_page_last 17350
_journal_paper_doi 10.1016/S0040-4020(97)10158-2
_journal_volume 53
_journal_year 1997
_chemical_formula_sum 'C15 H19 Br2 Cl O2'
_space_group_IT_number 78
_symmetry_cell_setting tetragonal
_symmetry_Int_Tables_number 78
_symmetry_space_group_name_Hall 'P 4cw'
_symmetry_space_group_name_H-M 'P 43'
_cell_angle_alpha 90
_cell_angle_beta 90
_cell_angle_gamma 90
_cell_formula_units_Z 4
_cell_length_a 9.584(3)
_cell_length_b 9.584(3)
_cell_length_c 18.996(3)
_cod_original_formula_sum 'C15 H19 Br2 Cl1 O2'
_cod_database_code 5000269

loop_
_symmetry_equiv_pos_site_id
_symmetry_equiv_pos_as_xyz
1 x,y,z
2 -y,x,3/4+z
3 -x,-y,1/2+z
4 y,-x,1/4+z

loop_
_atom_site_label
_atom_site_type_symbol
_atom_site_fract_x
_atom_site_fract_y
_atom_site_fract_z
Br1 Br 0.9258(2) -0.0197(2) 0.50000
Br2 Br -0.0336(2) 0.6556(3) 0.6220(2)
Cl1 Cl 0.5310(5) 0.7334(4) 0.5303(3)
O1 O 0.4890(9) 0.1639(8) 0.5528(4)
O2 O 0.3669(7) 0.5034(8) 0.6152(4)
C1 C 0.809(2) -0.010(2) 0.5804(8)
C2 C 0.749(1) 0.103(2) 0.5987(7)
C3 C 0.692(1) 0.217(2) 0.6201(8)
C4 C 0.551(1) 0.268(1) 0.5970(6)
C5 C 0.560(1) 0.406(1) 0.5555(7)
C6 C 0.421(1) 0.470(1) 0.5473(6)
C7 C 0.404(2) 0.608(1) 0.5077(7)
C8 C 0.255(2) 0.642(1) 0.5286(7)
C9 C 0.253(1) 0.594(1) 0.6077(6)
C10 C 0.123(1) 0.523(2) 0.6334(7)
C11 C 0.080(1) 0.387(2) 0.5987(7)
C12 C 0.186(1) 0.276(1) 0.6143(7)
C13 C 0.244(1) 0.194(2) 0.5679(6)
C14 C 0.364(2) 0.096(1) 0.5784(7)
C15 C 0.379(2) 0.035(2) 0.6519(9)
H1 H 0.79420 -0.09750 0.60990
H2 H 0.74560 0.27670 0.65510
H3 H 0.49200 0.28490 0.64080
H4 H 0.60130 0.38660 0.50690
H5 H 0.62390 0.47330 0.58200
H6 H 0.37320 0.39500 0.51790
H7 H 0.41860 0.60430 0.45450
H8 H 0.18510 0.58750 0.49910
H9 H 0.23550 0.74620 0.52410
H10 H 0.25770 0.68150 0.63800
H11 H 0.14610 0.49670 0.68400
H12 H 0.07290 0.40100 0.54560
H13 H -0.01490 0.35670 0.61780
H14 H 0.21590 0.26320 0.66540
H15 H 0.20150 0.19600 0.51850
H16 H 0.34380 0.00870 0.54940
H17 H 0.28710 -0.01040 0.66650
H18 H 0.45630 -0.03730 0.65190
H19 H 0.40270 0.11310 0.68640

loop_
_atom_type_symbol
_atom_type_radius_bond
C 0.68
H 0.23
Br 1.21
Cl 0.99
O 0.68
